data_1572660
loop_
_publ_author_name
'Bajaj, Neha'
'Mavragani, Niki'
'Kitos, Alexandros A.'
'Chartrand, Daniel'
'Maris, Thierry'
'Mansikkam\"aki, Akseli'
'Murugesu, Muralee'

_publ_section_title
;
 Hard single-molecule magnet behavior and strong magnetic coupling in
 pyrazinyl radical-bridged lanthanide metallocenes
;
_journal_name_full CHEM
_journal_page_first 2484
_journal_page_last 2499
_journal_paper_doi 10.1016/j.chempr.2024.04.006
_journal_volume 10
_journal_year 2024
_chemical_formula_moiety 'C52 H80 Gd2 N2 O2, C24 H20 B'
_chemical_formula_sum 'C76 H100 B Gd2 N2 O2'
_chemical_formula_weight 1398.88
_chemical_name_systematic
;
(\m-pyrazine radical anion)-tetrakis(pentamethylcyclopentadienyl)
-bis(tetrahydrofuran)-gadoliniumium(III) tetraphenylborate unknown solvate

;
_space_group_crystal_system monoclinic
_space_group_IT_number 15
_space_group_name_Hall '-I 2ya'
_space_group_name_H-M_alt 'I 1 2/a 1'
_atom_sites_solution_hydrogens geom
_atom_sites_solution_primary direct
_atom_sites_solution_secondary difmap
_audit_creation_method SHELXL-2018/3
_cell_angle_alpha 90
_cell_angle_beta 96.161(3)
_cell_angle_gamma 90
_cell_formula_units_Z 4
_cell_length_a 15.6446(10)
_cell_length_b 20.4132(13)
_cell_length_c 24.9024(15)
_cell_measurement_reflns_used 9886
_cell_measurement_temperature 200(2)
_cell_measurement_theta_max 27.32
_cell_measurement_theta_min 2.23
_cell_volume 7906.8(9)
_citation_doi 10.1016/j.chempr.2024.04.006
_computing_cell_refinement 'Bruker SAINT'
_computing_data_collection 'Bruker APEX3'
_computing_data_reduction 'Bruker SAINT'
_computing_structure_refinement 'SHELXL-2018/3 (Sheldrick, 2018)'
_computing_structure_solution 'SHELXT 2018/2 (Sheldrick, 2018)'
_diffrn_ambient_temperature 200(2)
_diffrn_measured_fraction_theta_full 1.000
_diffrn_measured_fraction_theta_max 0.998
_diffrn_measurement_device_type 'Bruker APEX-II CCD'
_diffrn_measurement_method '\w and \phi scans'
_diffrn_radiation_monochromator graphite
_diffrn_radiation_type MoK\a
_diffrn_radiation_wavelength 0.71073
_diffrn_reflns_av_R_equivalents 0.0499
_diffrn_reflns_av_unetI/netI 0.0319
_diffrn_reflns_Laue_measured_fraction_full 1.000
_diffrn_reflns_Laue_measured_fraction_max 0.998
_diffrn_reflns_limit_h_max 20
_diffrn_reflns_limit_h_min -20
_diffrn_reflns_limit_k_max 26
_diffrn_reflns_limit_k_min -26
_diffrn_reflns_limit_l_max 32
_diffrn_reflns_limit_l_min -32
_diffrn_reflns_number 62027
_diffrn_reflns_point_group_measured_fraction_full 1.000
_diffrn_reflns_point_group_measured_fraction_max 0.998
_diffrn_reflns_theta_full 25.242
_diffrn_reflns_theta_max 27.619
_diffrn_reflns_theta_min 1.293
_exptl_absorpt_coefficient_mu 1.702
_exptl_absorpt_correction_T_max 0.7456
_exptl_absorpt_correction_T_min 0.6071
_exptl_absorpt_correction_type multi-scan
_exptl_absorpt_process_details SADABS
_exptl_crystal_colour green-brown
_exptl_crystal_density_diffrn 1.175
_exptl_crystal_description prism
_exptl_crystal_F_000 2876
_exptl_crystal_size_max 0.34
_exptl_crystal_size_mid 0.22
_exptl_crystal_size_min 0.14
_refine_diff_density_max 1.842
_refine_diff_density_min -0.831
_refine_diff_density_rms 0.089
_refine_ls_extinction_coef .
_refine_ls_extinction_method none
_refine_ls_goodness_of_fit_ref 1.129
_refine_ls_hydrogen_treatment constr
_refine_ls_matrix_type full
_refine_ls_number_parameters 385
_refine_ls_number_reflns 9185
_refine_ls_number_restraints 12
_refine_ls_restrained_S_all 1.136
_refine_ls_R_factor_all 0.0644
_refine_ls_R_factor_gt 0.0463
_refine_ls_shift/su_max 0.001
_refine_ls_shift/su_mean 0.000
_refine_ls_structure_factor_coef Fsqd
_refine_ls_weighting_details 'w=1/[\s^2^(Fo^2^)+(0.0332P)^2^+36.2960P] where P=(Fo^2^+2Fc^2^)/3'
_refine_ls_weighting_scheme calc
_refine_ls_wR_factor_gt 0.1019
_refine_ls_wR_factor_ref 0.1096
_reflns_Friedel_coverage 0.000
_reflns_number_gt 7257
_reflns_number_total 9185
_reflns_threshold_expression 'I > 2\s(I)'
_cod_data_source_file Gd2.cif
_cod_data_source_block Gd2
_cod_original_sg_symbol_H-M 'I 2/a'
_cod_database_code 1572660

loop_
_space_group_symop_id
_space_group_symop_operation_xyz
1 'x, y, z'
2 '-x+1/2, y, -z'
3 'x+1/2, y+1/2, z+1/2'
4 '-x+1, y+1/2, -z+1/2'
5 '-x, -y, -z'
6 'x-1/2, -y, z'
7 '-x+1/2, -y+1/2, -z+1/2'
8 'x, -y+1/2, z+1/2'

loop_
_atom_site_label
_atom_site_type_symbol
_atom_site_fract_x
_atom_site_fract_y
_atom_site_fract_z
_atom_site_U_iso_or_equiv
_atom_site_adp_type
_atom_site_occupancy
_atom_site_site_symmetry_order
_atom_site_calc_flag
_atom_site_refinement_flags_posn
_atom_site_refinement_flags_adp
_atom_site_refinement_flags_occupancy
_atom_site_disorder_assembly
_atom_site_disorder_group
C1 C 0.2940(3) 0.2340(3) 0.2100(3) 0.0673(16) Uani 1 1 d . . . . .
H1 H 0.323441 0.220712 0.180369 0.081 Uiso 1 1 calc R U . . .
C2 C 0.2844(3) 0.2928(3) 0.2855(3) 0.0659(16) Uani 1 1 d . . . . .
H2 H 0.306319 0.323393 0.312273 0.079 Uiso 1 1 calc R U . . .
C3 C 0.4431(3) 0.3861(3) 0.3626(2) 0.0568(13) Uani 1 1 d . . . . .
H3A H 0.447678 0.339359 0.373280 0.068 Uiso 1 1 calc R U . . .
H3B H 0.381990 0.399380 0.360081 0.068 Uiso 1 1 calc R U . . .
C4 C 0.4970(4) 0.4282(4) 0.4027(2) 0.086(2) Uani 1 1 d . . . . .
H4A H 0.462346 0.444602 0.430874 0.103 Uiso 1 1 calc R U . . .
H4B H 0.546451 0.403127 0.420278 0.103 Uiso 1 1 calc R U . . .
C5 C 0.5248(5) 0.4795(4) 0.3727(3) 0.101(3) Uani 1 1 d . U . . .
H5A H 0.579265 0.497803 0.390393 0.121 Uiso 1 1 calc R U . . .
H5B H 0.481124 0.514751 0.368690 0.121 Uiso 1 1 calc R U . . .
C6 C 0.5378(5) 0.4504(3) 0.3185(3) 0.087(2) Uani 1 1 d . U . . .
H6A H 0.525303 0.483104 0.289329 0.104 Uiso 1 1 calc R U . . .
H6B H 0.597622 0.434672 0.318047 0.104 Uiso 1 1 calc R U . . .
C7 C 0.5337(3) 0.2237(3) 0.2798(2) 0.0606(14) Uani 1 1 d . . . . .
C8 C 0.5977(3) 0.2730(3) 0.2908(2) 0.0601(15) Uani 1 1 d . . . . .
C9 C 0.6297(3) 0.2893(3) 0.2417(2) 0.0614(15) Uani 1 1 d . . . . .
C10 C 0.5872(3) 0.2489(3) 0.2004(2) 0.0592(14) Uani 1 1 d . . . . .
C11 C 0.5284(3) 0.2095(2) 0.2237(2) 0.0568(14) Uani 1 1 d . . . . .
C12 C 0.4872(5) 0.1894(3) 0.3205(3) 0.091(2) Uani 1 1 d . . . . .
H12A H 0.429354 0.177658 0.304406 0.137 Uiso 1 1 calc R U . . .
H12B H 0.483033 0.218324 0.351551 0.137 Uiso 1 1 calc R U . . .
H12C H 0.518638 0.149561 0.332550 0.137 Uiso 1 1 calc R U . . .
C13 C 0.6350(4) 0.2951(4) 0.3458(3) 0.096(3) Uani 1 1 d . . . . .
H13A H 0.684740 0.267748 0.358085 0.144 Uiso 1 1 calc R U . . .
H13B H 0.591439 0.290960 0.371075 0.144 Uiso 1 1 calc R U . . .
H13C H 0.653060 0.340911 0.344055 0.144 Uiso 1 1 calc R U . . .
C14 C 0.7034(3) 0.3354(3) 0.2352(3) 0.088(2) Uani 1 1 d . . . . .
H14A H 0.710292 0.365858 0.265829 0.132 Uiso 1 1 calc R U . . .
H14B H 0.691309 0.360170 0.201561 0.132 Uiso 1 1 calc R U . . .
H14C H 0.756410 0.310122 0.234115 0.132 Uiso 1 1 calc R U . . .
C15 C 0.6150(4) 0.2386(3) 0.1451(3) 0.084(2) Uani 1 1 d . . . . .
H15A H 0.648116 0.197861 0.144657 0.126 Uiso 1 1 calc R U . . .
H15B H 0.650804 0.275476 0.135941 0.126 Uiso 1 1 calc R U . . .
H15C H 0.564150 0.235648 0.118504 0.126 Uiso 1 1 calc R U . . .
C16 C 0.4807(4) 0.1532(3) 0.1952(3) 0.087(2) Uani 1 1 d . . . . .
H16A H 0.459574 0.166435 0.158278 0.130 Uiso 1 1 calc R U . . .
H16B H 0.431879 0.141027 0.214693 0.130 Uiso 1 1 calc R U . . .
H16C H 0.519416 0.115686 0.193970 0.130 Uiso 1 1 calc R U . . .
C17 C 0.4020(4) 0.4485(3) 0.1906(2) 0.0659(15) Uani 1 1 d . . . . .
C18 C 0.3492(3) 0.3994(3) 0.1642(2) 0.0605(14) Uani 1 1 d . . . . .
C19 C 0.3992(4) 0.3641(3) 0.1303(2) 0.0582(13) Uani 1 1 d . . . . .
C20 C 0.4823(4) 0.3921(3) 0.1355(2) 0.0597(14) Uani 1 1 d . . . . .
C21 C 0.4842(4) 0.4443(3) 0.1728(2) 0.0640(15) Uani 1 1 d . . . . .
C22 C 0.3682(5) 0.5016(3) 0.2248(3) 0.094(2) Uani 1 1 d . . . . .
H22A H 0.411460 0.536204 0.231393 0.141 Uiso 1 1 calc R U . . .
H22B H 0.355645 0.482977 0.259423 0.141 Uiso 1 1 calc R U . . .
H22C H 0.315456 0.520070 0.205966 0.141 Uiso 1 1 calc R U . . .
C23 C 0.2539(4) 0.3928(4) 0.1668(3) 0.095(2) Uani 1 1 d . . . . .
H23A H 0.223492 0.426057 0.143647 0.142 Uiso 1 1 calc R U . . .
H23B H 0.241106 0.399011 0.204142 0.142 Uiso 1 1 calc R U . . .
H23C H 0.235099 0.349101 0.154321 0.142 Uiso 1 1 calc R U . . .
C24 C 0.3681(5) 0.3111(3) 0.0909(3) 0.086(2) Uani 1 1 d . . . . .
H24A H 0.360873 0.329165 0.054225 0.129 Uiso 1 1 calc R U . . .
H24B H 0.312871 0.294128 0.100040 0.129 Uiso 1 1 calc R U . . .
H24C H 0.410303 0.275457 0.092749 0.129 Uiso 1 1 calc R U . . .
C25 C 0.5498(5) 0.3812(4) 0.0975(3) 0.091(2) Uani 1 1 d . . . . .
H25A H 0.539775 0.338931 0.079207 0.137 Uiso 1 1 calc R U . . .
H25B H 0.606890 0.381109 0.118042 0.137 Uiso 1 1 calc R U . . .
H25C H 0.546717 0.416362 0.070600 0.137 Uiso 1 1 calc R U . . .
C26 C 0.5573(5) 0.4925(3) 0.1831(3) 0.092(2) Uani 1 1 d . . . . .
H26A H 0.572402 0.509696 0.148602 0.137 Uiso 1 1 calc R U . . .
H26B H 0.607293 0.470412 0.202121 0.137 Uiso 1 1 calc R U . . .
H26C H 0.539651 0.528729 0.205283 0.137 Uiso 1 1 calc R U . . .
C27 C 0.3369(3) 0.3523(2) 0.49965(17) 0.0380(9) Uani 1 1 d . . . . .
C28 C 0.4172(3) 0.3701(3) 0.5241(2) 0.0524(12) Uani 1 1 d . . . . .
H28 H 0.422227 0.408668 0.545610 0.063 Uiso 1 1 calc R U . . .
C29 C 0.4913(3) 0.3336(4) 0.5184(2) 0.0723(17) Uani 1 1 d . . . . .
H29 H 0.545020 0.347219 0.536256 0.087 Uiso 1 1 calc R U . . .
C30 C 0.4867(4) 0.2782(4) 0.4872(3) 0.0745(18) Uani 1 1 d . . . . .
H30 H 0.537111 0.253625 0.482954 0.089 Uiso 1 1 calc R U . . .
C31 C 0.4086(4) 0.2588(3) 0.4621(2) 0.0641(15) Uani 1 1 d . . . . .
H31 H 0.404560 0.220340 0.440523 0.077 Uiso 1 1 calc R U . . .
C32 C 0.3355(3) 0.2952(2) 0.46818(19) 0.0491(11) Uani 1 1 d . . . . .
H32 H 0.282089 0.280798 0.450268 0.059 Uiso 1 1 calc R U . . .
C33 C 0.2491(3) 0.4422(2) 0.55469(18) 0.0410(10) Uani 1 1 d . . . . .
C34 C 0.2081(3) 0.5032(2) 0.5546(2) 0.0550(12) Uani 1 1 d . . . . .
H34 H 0.182764 0.520680 0.521321 0.066 Uiso 1 1 calc R U . . .
C35 C 0.2034(4) 0.5390(3) 0.6019(3) 0.0690(16) Uani 1 1 d . . . . .
H35 H 0.176203 0.580654 0.600072 0.083 Uiso 1 1 calc R U . . .
C36 C 0.2372(4) 0.5149(3) 0.6506(2) 0.0636(16) Uani 1 1 d . . . . .
H36 H 0.233553 0.539596 0.682569 0.076 Uiso 1 1 calc R U . . .
C37 C 0.2763(3) 0.4552(3) 0.6530(2) 0.0555(13) Uani 1 1 d . . . . .
H37 H 0.299836 0.438122 0.686916 0.067 Uiso 1 1 calc R U . . .
C38 C 0.2818(3) 0.4193(2) 0.60604(18) 0.0442(10) Uani 1 1 d . . . . .
H38 H 0.308728 0.377519 0.608780 0.053 Uiso 1 1 calc R U . . .
B B 0.250000 0.3976(3) 0.500000 0.0361(14) Uani 1 2 d S T P . .
N1 N 0.3334(2) 0.27852(19) 0.24512(19) 0.0545(11) Uani 1 1 d . . . . .
O1 O 0.4777(2) 0.39652(16) 0.31200(14) 0.0550(9) Uani 1 1 d . . . . .
Gd1 Gd 0.46614(2) 0.33242(2) 0.23041(2) 0.04386(8) Uani 1 1 d . . . . .

loop_
_atom_site_aniso_label
_atom_site_aniso_U_11
_atom_site_aniso_U_22
_atom_site_aniso_U_33
_atom_site_aniso_U_23
_atom_site_aniso_U_13
_atom_site_aniso_U_12
C1 0.040(3) 0.067(4) 0.097(5) -0.028(3) 0.018(3) -0.012(2)
C2 0.039(3) 0.057(3) 0.103(5) -0.033(3) 0.010(3) -0.014(2)
C3 0.040(2) 0.068(3) 0.064(3) 0.000(3) 0.011(2) -0.014(2)
C4 0.079(4) 0.127(6) 0.054(3) -0.025(4) 0.020(3) -0.043(4)
C5 0.109(5) 0.109(5) 0.091(4) -0.059(4) 0.046(4) -0.058(4)
C6 0.104(5) 0.081(4) 0.083(4) -0.041(3) 0.044(4) -0.050(4)
C7 0.044(3) 0.053(3) 0.085(4) -0.007(3) 0.006(3) 0.009(2)
C8 0.034(2) 0.070(3) 0.074(4) -0.028(3) -0.006(2) 0.016(2)
C9 0.029(2) 0.070(3) 0.085(4) -0.039(3) 0.007(2) 0.002(2)
C10 0.038(2) 0.059(3) 0.080(4) -0.034(3) 0.003(2) 0.009(2)
C11 0.039(2) 0.044(3) 0.085(4) -0.023(3) -0.004(2) 0.010(2)
C12 0.082(5) 0.072(4) 0.120(6) 0.025(4) 0.011(4) 0.016(4)
C13 0.061(4) 0.130(6) 0.094(5) -0.056(5) -0.006(3) 0.021(4)
C14 0.036(3) 0.105(5) 0.125(6) -0.057(5) 0.016(3) -0.011(3)
C15 0.071(4) 0.095(5) 0.087(5) -0.041(4) 0.013(3) 0.024(4)
C16 0.070(4) 0.046(3) 0.137(6) -0.029(4) -0.019(4) 0.007(3)
C17 0.082(4) 0.045(3) 0.077(4) -0.008(3) 0.035(3) 0.008(3)
C18 0.047(3) 0.057(3) 0.078(4) 0.001(3) 0.011(3) 0.010(2)
C19 0.060(3) 0.057(3) 0.056(3) -0.010(3) 0.001(2) 0.003(3)
C20 0.064(3) 0.056(3) 0.062(3) -0.013(3) 0.020(3) 0.003(3)
C21 0.069(4) 0.052(3) 0.075(4) -0.016(3) 0.028(3) -0.015(3)
C22 0.124(6) 0.057(4) 0.110(6) -0.007(4) 0.052(5) 0.022(4)
C23 0.044(3) 0.108(6) 0.133(6) 0.023(5) 0.011(4) 0.015(3)
C24 0.097(5) 0.083(4) 0.073(4) -0.024(4) -0.010(4) -0.011(4)
C25 0.093(5) 0.102(5) 0.085(5) -0.005(4) 0.045(4) 0.014(4)
C26 0.107(5) 0.077(4) 0.098(5) -0.019(4) 0.042(4) -0.044(4)
C27 0.036(2) 0.043(2) 0.035(2) 0.0045(18) 0.0034(17) 0.0009(17)
C28 0.036(2) 0.071(3) 0.050(3) 0.002(2) 0.005(2) 0.000(2)
C29 0.037(3) 0.112(5) 0.068(4) 0.019(4) 0.005(2) 0.009(3)
C30 0.062(4) 0.092(5) 0.073(4) 0.023(4) 0.023(3) 0.036(3)
C31 0.078(4) 0.057(3) 0.060(3) 0.005(3) 0.021(3) 0.026(3)
C32 0.052(3) 0.049(3) 0.047(3) -0.001(2) 0.007(2) 0.008(2)
C33 0.033(2) 0.041(2) 0.049(3) -0.002(2) 0.0055(18) -0.0046(18)
C34 0.066(3) 0.046(3) 0.055(3) -0.003(2) 0.016(2) 0.005(2)
C35 0.084(4) 0.044(3) 0.084(4) -0.014(3) 0.033(3) -0.004(3)
C36 0.070(3) 0.066(4) 0.060(3) -0.028(3) 0.030(3) -0.030(3)
C37 0.052(3) 0.071(4) 0.045(3) -0.011(3) 0.012(2) -0.026(3)
C38 0.037(2) 0.050(3) 0.046(3) -0.002(2) 0.0070(19) -0.0115(19)
B 0.039(3) 0.034(3) 0.034(4) 0.000 0.002(3) 0.000
N1 0.0294(18) 0.041(2) 0.093(3) -0.016(2) 0.008(2) -0.0090(16)
O1 0.0529(19) 0.0511(19) 0.064(2) -0.0229(17) 0.0193(17) -0.0162(15)
Gd1 0.02677(10) 0.04085(12) 0.06489(16) -0.02212(11) 0.00920(9) -0.00693(9)

loop_
_atom_type_symbol
_atom_type_description
_atom_type_scat_dispersion_real
_atom_type_scat_dispersion_imag
_atom_type_scat_source
C C 0.0033 0.0016 'International Tables Vol C Tables 4.2.6.8 and 6.1.1.4'
H H 0.0000 0.0000 'International Tables Vol C Tables 4.2.6.8 and 6.1.1.4'
B B 0.0013 0.0007 'International Tables Vol C Tables 4.2.6.8 and 6.1.1.4'
N N 0.0061 0.0033 'International Tables Vol C Tables 4.2.6.8 and 6.1.1.4'
O O 0.0106 0.0060 'International Tables Vol C Tables 4.2.6.8 and 6.1.1.4'
Gd Gd -0.1653 3.9035 'International Tables Vol C Tables 4.2.6.8 and 6.1.1.4'

loop_
_geom_angle_atom_site_label_1
_geom_angle_atom_site_label_2
_geom_angle_atom_site_label_3
_geom_angle
_geom_angle_site_symmetry_1
_geom_angle_site_symmetry_3
C2 C1 N1 124.5(5) 7 .
C2 C1 H1 117.8 7 .
N1 C1 H1 117.8 . .
C1 C2 N1 124.1(5) 7 .
C1 C2 H2 118.0 7 .
N1 C2 H2 118.0 . .
O1 C3 C4 105.0(4) . .
O1 C3 H3A 110.7 . .
C4 C3 H3A 110.7 . .
O1 C3 H3B 110.7 . .
C4 C3 H3B 110.7 . .
H3A C3 H3B 108.8 . .
C5 C4 C3 105.2(5) . .
C5 C4 H4A 110.7 . .
C3 C4 H4A 110.7 . .
C5 C4 H4B 110.7 . .
C3 C4 H4B 110.7 . .
H4A C4 H4B 108.8 . .
C4 C5 C6 105.4(6) . .
C4 C5 H5A 110.7 . .
C6 C5 H5A 110.7 . .
C4 C5 H5B 110.7 . .
C6 C5 H5B 110.7 . .
H5A C5 H5B 108.8 . .
O1 C6 C5 104.5(5) . .
O1 C6 H6A 110.9 . .
C5 C6 H6A 110.9 . .
O1 C6 H6B 110.9 . .
C5 C6 H6B 110.9 . .
H6A C6 H6B 108.9 . .
C11 C7 C8 107.3(5) . .
C11 C7 C12 126.5(6) . .
C8 C7 C12 125.9(6) . .
C11 C7 Gd1 75.0(3) . .
C8 C7 Gd1 74.9(3) . .
C12 C7 Gd1 120.2(4) . .
C9 C8 C7 107.9(5) . .
C9 C8 C13 125.6(5) . .
C7 C8 C13 125.7(6) . .
C9 C8 Gd1 74.4(3) . .
C7 C8 Gd1 74.5(3) . .
C13 C8 Gd1 124.9(4) . .
C8 C9 C10 107.9(5) . .
C8 C9 C14 125.9(5) . .
C10 C9 C14 125.8(6) . .
C8 C9 Gd1 75.3(3) . .
C10 C9 Gd1 75.5(3) . .
C14 C9 Gd1 120.9(4) . .
C11 C10 C9 108.1(5) . .
C11 C10 C15 124.7(5) . .
C9 C10 C15 125.7(5) . .
C11 C10 Gd1 74.8(3) . .
C9 C10 Gd1 73.9(3) . .
C15 C10 Gd1 128.3(4) . .
C10 C11 C7 108.7(5) . .
C10 C11 C16 124.0(6) . .
C7 C11 C16 126.4(6) . .
C10 C11 Gd1 75.4(3) . .
C7 C11 Gd1 74.5(3) . .
C16 C11 Gd1 124.9(3) . .
C7 C12 H12A 109.5 . .
C7 C12 H12B 109.5 . .
H12A C12 H12B 109.5 . .
C7 C12 H12C 109.5 . .
H12A C12 H12C 109.5 . .
H12B C12 H12C 109.5 . .
C8 C13 H13A 109.5 . .
C8 C13 H13B 109.5 . .
H13A C13 H13B 109.5 . .
C8 C13 H13C 109.5 . .
H13A C13 H13C 109.5 . .
H13B C13 H13C 109.5 . .
C9 C14 H14A 109.5 . .
C9 C14 H14B 109.5 . .
H14A C14 H14B 109.5 . .
C9 C14 H14C 109.5 . .
H14A C14 H14C 109.5 . .
H14B C14 H14C 109.5 . .
C10 C15 H15A 109.5 . .
C10 C15 H15B 109.5 . .
H15A C15 H15B 109.5 . .
C10 C15 H15C 109.5 . .
H15A C15 H15C 109.5 . .
H15B C15 H15C 109.5 . .
C11 C16 H16A 109.5 . .
C11 C16 H16B 109.5 . .
H16A C16 H16B 109.5 . .
C11 C16 H16C 109.5 . .
H16A C16 H16C 109.5 . .
H16B C16 H16C 109.5 . .
C21 C17 C18 108.6(5) . .
C21 C17 C22 127.5(6) . .
C18 C17 C22 123.2(6) . .
C21 C17 Gd1 75.5(3) . .
C18 C17 Gd1 74.2(3) . .
C22 C17 Gd1 123.9(4) . .
C19 C18 C17 107.8(5) . .
C19 C18 C23 126.5(6) . .
C17 C18 C23 125.2(5) . .
C19 C18 Gd1 73.9(3) . .
C17 C18 Gd1 75.6(3) . .
C23 C18 Gd1 122.5(4) . .
C18 C19 C20 107.6(5) . .
C18 C19 C24 126.6(5) . .
C20 C19 C24 125.5(5) . .
C18 C19 Gd1 75.7(3) . .
C20 C19 Gd1 75.4(3) . .
C24 C19 Gd1 120.0(4) . .
C21 C20 C19 108.7(5) . .
C21 C20 C25 123.9(6) . .
C19 C20 C25 125.6(5) . .
C21 C20 Gd1 76.2(3) . .
C19 C20 Gd1 74.1(3) . .
C25 C20 Gd1 128.4(4) . .
C17 C21 C20 107.3(5) . .
C17 C21 C26 127.5(5) . .
C20 C21 C26 124.5(5) . .
C17 C21 Gd1 74.6(3) . .
C20 C21 Gd1 73.6(3) . .
C26 C21 Gd1 125.1(5) . .
C17 C22 H22A 109.5 . .
C17 C22 H22B 109.5 . .
H22A C22 H22B 109.5 . .
C17 C22 H22C 109.5 . .
H22A C22 H22C 109.5 . .
H22B C22 H22C 109.5 . .
C18 C23 H23A 109.5 . .
C18 C23 H23B 109.5 . .
H23A C23 H23B 109.5 . .
C18 C23 H23C 109.5 . .
H23A C23 H23C 109.5 . .
H23B C23 H23C 109.5 . .
C19 C24 H24A 109.5 . .
C19 C24 H24B 109.5 . .
H24A C24 H24B 109.5 . .
C19 C24 H24C 109.5 . .
H24A C24 H24C 109.5 . .
H24B C24 H24C 109.5 . .
C20 C25 H25A 109.5 . .
C20 C25 H25B 109.5 . .
H25A C25 H25B 109.5 . .
C20 C25 H25C 109.5 . .
H25A C25 H25C 109.5 . .
H25B C25 H25C 109.5 . .
C21 C26 H26A 109.5 . .
C21 C26 H26B 109.5 . .
H26A C26 H26B 109.5 . .
C21 C26 H26C 109.5 . .
H26A C26 H26C 109.5 . .
H26B C26 H26C 109.5 . .
C28 C27 C32 115.0(4) . .
C28 C27 B 124.1(4) . .
C32 C27 B 120.5(4) . .
C27 C28 C29 122.5(5) . .
C27 C28 H28 118.7 . .
C29 C28 H28 118.7 . .
C30 C29 C28 120.4(5) . .
C30 C29 H29 119.8 . .
C28 C29 H29 119.8 . .
C29 C30 C31 119.1(5) . .
C29 C30 H30 120.4 . .
C31 C30 H30 120.4 . .
C30 C31 C32 120.1(6) . .
C30 C31 H31 119.9 . .
C32 C31 H31 119.9 . .
C31 C32 C27 122.8(5) . .
C31 C32 H32 118.6 . .
C27 C32 H32 118.6 . .
C34 C33 C38 114.8(4) . .
C34 C33 B 122.5(4) . .
C38 C33 B 122.4(4) . .
C35 C34 C33 122.1(5) . .
C35 C34 H34 119.0 . .
C33 C34 H34 119.0 . .
C36 C35 C34 120.8(5) . .
C36 C35 H35 119.6 . .
C34 C35 H35 119.6 . .
C37 C36 C35 119.6(5) . .
C37 C36 H36 120.2 . .
C35 C36 H36 120.2 . .
C36 C37 C38 120.1(5) . .
C36 C37 H37 119.9 . .
C38 C37 H37 119.9 . .
C37 C38 C33 122.7(5) . .
C37 C38 H38 118.7 . .
C33 C38 H38 118.7 . .
C33 B C33 112.5(5) . 2_556
C33 B C27 113.4(2) . .
C33 B C27 103.1(2) 2_556 .
C33 B C27 103.1(2) . 2_556
C33 B C27 113.4(2) 2_556 2_556
C27 B C27 111.6(5) . 2_556
C2 N1 C1 111.4(4) . .
C2 N1 Gd1 125.3(3) . .
C1 N1 Gd1 123.0(4) . .
C3 O1 C6 108.4(4) . .
C3 O1 Gd1 131.1(3) . .
C6 O1 Gd1 119.8(3) . .
O1 Gd1 N1 96.19(13) . .
O1 Gd1 C19 129.88(15) . .
N1 Gd1 C19 89.67(17) . .
O1 Gd1 C9 96.00(14) . .
N1 Gd1 C9 131.24(17) . .
C19 Gd1 C9 116.67(18) . .
O1 Gd1 C20 119.27(14) . .
N1 Gd1 C20 120.16(17) . .
C19 Gd1 C20 30.50(16) . .
C9 Gd1 C20 93.56(18) . .
O1 Gd1 C7 94.14(15) . .
N1 Gd1 C7 81.76(15) . .
C19 Gd1 C7 135.89(17) . .
C9 Gd1 C7 50.37(18) . .
C20 Gd1 C7 134.67(16) . .
O1 Gd1 C18 102.97(15) . .
N1 Gd1 C18 77.62(16) . .
C19 Gd1 C18 30.41(16) . .
C9 Gd1 C18 143.51(18) . .
C20 Gd1 C18 49.96(16) . .
C7 Gd1 C18 154.40(17) . .
O1 Gd1 C8 77.90(14) . .
N1 Gd1 C8 109.13(17) . .
C19 Gd1 C8 145.56(17) . .
C9 Gd1 C8 30.28(18) . .
C20 Gd1 C8 123.60(17) . .
C7 Gd1 C8 30.64(16) . .
C18 Gd1 C8 173.14(18) . .
O1 Gd1 C11 124.16(15) . .
N1 Gd1 C11 84.72(15) . .
C19 Gd1 C11 105.91(17) . .
C9 Gd1 C11 50.08(15) . .
C20 Gd1 C11 107.29(17) . .
C7 Gd1 C11 30.48(17) . .
C18 Gd1 C11 131.14(17) . .
C8 Gd1 C11 50.19(15) . .
O1 Gd1 C10 125.64(14) . .
N1 Gd1 C10 113.14(15) . .
C19 Gd1 C10 96.32(17) . .
C9 Gd1 C10 30.62(14) . .
C20 Gd1 C10 84.76(18) . .
C7 Gd1 C10 50.02(18) . .
C18 Gd1 C10 126.73(17) . .
C8 Gd1 C10 50.10(16) . .
C11 Gd1 C10 29.83(17) . .
O1 Gd1 C17 79.95(16) . .
N1 Gd1 C17 99.38(16) . .
C19 Gd1 C17 50.05(17) . .
C9 Gd1 C17 129.22(19) . .
C20 Gd1 C17 49.58(16) . .
C7 Gd1 C17 174.06(18) . .
C18 Gd1 C17 30.26(17) . .
C8 Gd1 C17 145.40(18) . .
C11 Gd1 C17 155.20(18) . .
C10 Gd1 C17 133.52(18) . .
O1 Gd1 C21 89.21(14) . .
N1 Gd1 C21 126.93(16) . .
C19 Gd1 C21 50.23(17) . .
C9 Gd1 C21 100.25(19) . .
C20 Gd1 C21 30.17(15) . .
C7 Gd1 C21 150.61(17) . .
C18 Gd1 C21 49.92(17) . .
C8 Gd1 C21 123.56(18) . .
C11 Gd1 C21 133.34(17) . .
C10 Gd1 C21 105.48(18) . .
C17 Gd1 C21 29.91(16) . .

loop_
_geom_bond_atom_site_label_1
_geom_bond_atom_site_label_2
_geom_bond_distance
_geom_bond_site_symmetry_2
C1 C2 1.358(7) 7
C1 N1 1.362(6) .
C1 H1 0.9500 .
C2 N1 1.361(7) .
C2 H2 0.9500 .
C3 O1 1.441(6) .
C3 C4 1.504(7) .
C3 H3A 0.9900 .
C3 H3B 0.9900 .
C4 C5 1.382(9) .
C4 H4A 0.9900 .
C4 H4B 0.9900 .
C5 C6 1.510(8) .
C5 H5A 0.9900 .
C5 H5B 0.9900 .
C6 O1 1.445(6) .
C6 H6A 0.9900 .
C6 H6B 0.9900 .
C7 C11 1.420(8) .
C7 C8 1.427(7) .
C7 C12 1.484(9) .
C7 Gd1 2.698(6) .
C8 C9 1.409(8) .
C8 C13 1.498(8) .
C8 Gd1 2.703(5) .
C9 C10 1.427(7) .
C9 C14 1.510(8) .
C9 Gd1 2.691(5) .
C10 C11 1.394(8) .
C10 C15 1.504(8) .
C10 Gd1 2.712(5) .
C11 C16 1.506(7) .
C11 Gd1 2.704(5) .
C12 H12A 0.9800 .
C12 H12B 0.9800 .
C12 H12C 0.9800 .
C13 H13A 0.9800 .
C13 H13B 0.9800 .
C13 H13C 0.9800 .
C14 H14A 0.9800 .
C14 H14B 0.9800 .
C14 H14C 0.9800 .
C15 H15A 0.9800 .
C15 H15B 0.9800 .
C15 H15C 0.9800 .
C16 H16A 0.9800 .
C16 H16B 0.9800 .
C16 H16C 0.9800 .
C17 C21 1.406(8) .
C17 C18 1.415(8) .
C17 C22 1.510(7) .
C17 Gd1 2.718(6) .
C18 C19 1.411(7) .
C18 C23 1.504(7) .
C18 Gd1 2.700(5) .
C19 C20 1.413(8) .
C19 C24 1.506(8) .
C19 Gd1 2.678(5) .
C20 C21 1.412(7) .
C20 C25 1.508(8) .
C20 Gd1 2.695(6) .
C21 C26 1.510(8) .
C21 Gd1 2.729(6) .
C22 H22A 0.9800 .
C22 H22B 0.9800 .
C22 H22C 0.9800 .
C23 H23A 0.9800 .
C23 H23B 0.9800 .
C23 H23C 0.9800 .
C24 H24A 0.9800 .
C24 H24B 0.9800 .
C24 H24C 0.9800 .
C25 H25A 0.9800 .
C25 H25B 0.9800 .
C25 H25C 0.9800 .
C26 H26A 0.9800 .
C26 H26B 0.9800 .
C26 H26C 0.9800 .
C27 C28 1.386(6) .
C27 C32 1.404(6) .
C27 B 1.644(6) .
C28 C29 1.398(7) .
C28 H28 0.9500 .
C29 C30 1.369(9) .
C29 H29 0.9500 .
C30 C31 1.370(9) .
C30 H30 0.9500 .
C31 C32 1.385(7) .
C31 H31 0.9500 .
C32 H32 0.9500 .
C33 C34 1.399(6) .
C33 C38 1.406(6) .
C33 B 1.640(6) .
C34 C35 1.394(7) .
C34 H34 0.9500 .
C35 C36 1.361(8) .
C35 H35 0.9500 .
C36 C37 1.361(8) .
C36 H36 0.9500 .
C37 C38 1.392(7) .
C37 H37 0.9500 .
C38 H38 0.9500 .
N1 Gd1 2.412(4) .
O1 Gd1 2.407(3) .
